data_7233076
loop_
_publ_author_name
'Swamy, Chinna Ayya P'
'Mukherjee, Sanjoy'
'Thilagar, Pakkirisamy'

_publ_section_title
;
 Tuning the solid state emission of meso-Me3SiC6H4 BODIPYs by tuning their
 solid state structure
;
_journal_name_full 'JOURNAL OF MATERIALS CHEMISTRY C'
_journal_page_first 4691
_journal_page_last 4698
_journal_paper_doi 10.1039/C3TC30632A
_journal_volume 1
_journal_year 2013
_chemical_formula_moiety 'C20 H23 B F2 N2 Si'
_chemical_formula_sum 'C20 H23 B F2 N2 Si'
_chemical_formula_weight 368.30
_space_group_IT_number 14
_space_group_name_Hall '-P 2ybc'
_space_group_name_H-M_alt 'P 1 21/c 1'
_symmetry_cell_setting monoclinic
_symmetry_space_group_name_H-M 'P 1 21/c 1'
_atom_sites_solution_hydrogens geom
_atom_sites_solution_primary direct
_atom_sites_solution_secondary difmap
_cell_angle_alpha 90.00
_cell_angle_beta 103.820(9)
_cell_angle_gamma 90.00
_cell_formula_units_Z 4
_cell_length_a 9.301(4)
_cell_length_b 12.332(5)
_cell_length_c 17.567(7)
_cell_measurement_reflns_used 1195
_cell_measurement_temperature 293(2)
_cell_measurement_theta_max 20.39
_cell_measurement_theta_min 2.80
_cell_volume 1956.6(14)
_computing_cell_refinement 'bruker saint'
_computing_data_collection 'Bruker Kappa Apex ccd'
_computing_data_reduction 'bruker saint'
_computing_molecular_graphics ORTEP-III
_computing_publication_material WinGXv1.80.05
_computing_structure_refinement 'SHELXL-97 (Sheldrick, 2008)'
_computing_structure_solution SHELXS-97
_diffrn_ambient_temperature 293(2)
_diffrn_detector_area_resol_mean 0.3
_diffrn_measured_fraction_theta_full 0.974
_diffrn_measured_fraction_theta_max 0.974
_diffrn_measurement_device_type 'Bruker kappa apex ccd'
_diffrn_measurement_method '\f and \w scans'
_diffrn_radiation_monochromator graphite
_diffrn_radiation_source 'fine-focus sealed tube'
_diffrn_radiation_type MoK\a
_diffrn_radiation_wavelength 0.71073
_diffrn_reflns_av_R_equivalents 0.4860
_diffrn_reflns_av_sigmaI/netI 0.4656
_diffrn_reflns_limit_h_max 12
_diffrn_reflns_limit_h_min -12
_diffrn_reflns_limit_k_max 16
_diffrn_reflns_limit_k_min -16
_diffrn_reflns_limit_l_max 23
_diffrn_reflns_limit_l_min -23
_diffrn_reflns_number 20558
_diffrn_reflns_theta_full 28.06
_diffrn_reflns_theta_max 28.06
_diffrn_reflns_theta_min 2.04
_exptl_absorpt_coefficient_mu 0.144
_exptl_absorpt_correction_type multi-scan
_exptl_absorpt_process_details sadabs
_exptl_crystal_colour orange
_exptl_crystal_density_diffrn 1.250
_exptl_crystal_density_method 'not measured'
_exptl_crystal_description 'plate like'
_exptl_crystal_F_000 776
_exptl_crystal_size_max 0.15
_exptl_crystal_size_mid 0.09
_exptl_crystal_size_min 0.05
_refine_diff_density_max 1.363
_refine_diff_density_min -0.689
_refine_diff_density_rms 0.180
_refine_ls_extinction_method none
_refine_ls_goodness_of_fit_ref 1.053
_refine_ls_hydrogen_treatment constr
_refine_ls_matrix_type full
_refine_ls_number_parameters 240
_refine_ls_number_reflns 4635
_refine_ls_number_restraints 0
_refine_ls_restrained_S_all 1.053
_refine_ls_R_factor_all 0.3129
_refine_ls_R_factor_gt 0.1272
_refine_ls_shift/su_max 0.000
_refine_ls_shift/su_mean 0.000
_refine_ls_structure_factor_coef Fsqd
_refine_ls_weighting_details 'calc w=1/[\s^2^(Fo^2^)+(0.1631P)^2^+0.5253P] where P=(Fo^2^+2Fc^2^)/3'
_refine_ls_weighting_scheme calc
_refine_ls_wR_factor_gt 0.3024
_refine_ls_wR_factor_ref 0.3528
_reflns_number_gt 2066
_reflns_number_total 4635
_reflns_threshold_expression >2sigma(I)
_cod_data_source_file 1000001.cif
_cod_data_source_block PCOD1000001
_cod_depositor_comments
;
The following automatic conversions were performed:

data item '_exptl_absorpt_correction_type' value 'Multi-scan' was
changed to 'multi-scan' in accordance with the built-in table derived
from the CIF Core dictionary named 'cif_core.dic' version 2.4.5 last
updated on 2014-11-21.

data item '_symmetry_cell_setting' value 'Monoclinic' was changed to
'monoclinic' in accordance with the built-in table derived from the
CIF Core dictionary named 'cif_core.dic' version 2.4.5 last updated
on 2014-11-21.

Automatic conversion script
Id: cif_fix_values 6909 2019-04-08 15:41:33Z antanas 
;
_cod_original_cell_volume 1956.7(14)
_cod_original_sg_symbol_H-M 'P2(1)/c '
_cod_database_code 7233076

loop_
_symmetry_equiv_pos_as_xyz
'x, y, z'
'-x, y+1/2, -z+1/2'
'-x, -y, -z'
'x, -y-1/2, z-1/2'

loop_
_atom_site_label
_atom_site_type_symbol
_atom_site_fract_x
_atom_site_fract_y
_atom_site_fract_z
_atom_site_U_iso_or_equiv
_atom_site_adp_type
_atom_site_occupancy
_atom_site_symmetry_multiplicity
_atom_site_calc_flag
_atom_site_refinement_flags
_atom_site_disorder_assembly
_atom_site_disorder_group
Si1 Si -0.2736(2) 0.17716(15) 1.00303(11) 0.0159(5) Uani 1 1 d . . .
F1 F 0.4899(4) 0.2007(3) 0.6833(2) 0.0212(10) Uani 1 1 d . . .
F2 F 0.3121(4) 0.2898(3) 0.5961(2) 0.0204(9) Uani 1 1 d . . .
N1 N 0.2361(6) 0.1461(4) 0.6704(3) 0.0145(12) Uani 1 1 d . . .
N2 N 0.3311(6) 0.3218(4) 0.7337(3) 0.0119(11) Uani 1 1 d . . .
B1 B 0.3485(8) 0.2396(6) 0.6702(4) 0.0161(16) Uani 1 1 d . . .
C1 C 0.1494(7) 0.2161(5) 0.7803(4) 0.0141(13) Uani 1 1 d . . .
C2 C 0.2372(7) 0.3101(5) 0.7837(4) 0.0166(14) Uani 1 1 d . . .
C3 C 0.2501(7) 0.4036(5) 0.8303(4) 0.0145(14) Uani 1 1 d . . .
H3 H 0.1995 0.4179 0.8689 0.017 Uiso 1 1 calc R . .
C4 C 0.3513(7) 0.4701(5) 0.8083(4) 0.0177(15) Uani 1 1 d . . .
H4 H 0.3822 0.5377 0.8294 0.021 Uiso 1 1 calc R . .
C5 C 0.3998(7) 0.4174(5) 0.7482(4) 0.0137(14) Uani 1 1 d . . .
C6 C 0.5104(7) 0.4566(6) 0.7056(4) 0.0217(16) Uani 1 1 d . . .
H6A H 0.5971 0.4117 0.7188 0.033 Uiso 1 1 calc R . .
H6B H 0.5369 0.5302 0.7205 0.033 Uiso 1 1 calc R . .
H6C H 0.4684 0.4531 0.6502 0.033 Uiso 1 1 calc R . .
C7 C 0.1541(7) 0.1345(6) 0.7280(4) 0.0151(14) Uani 1 1 d . . .
C8 C 0.0844(7) 0.0328(6) 0.7160(4) 0.0189(15) Uani 1 1 d . . .
H8 H 0.0246 0.0026 0.7459 0.023 Uiso 1 1 calc R . .
C9 C 0.1209(7) -0.0140(6) 0.6520(4) 0.0205(16) Uani 1 1 d . . .
H9 H 0.0875 -0.0806 0.6299 0.025 Uiso 1 1 calc R . .
C10 C 0.2160(7) 0.0558(6) 0.6263(4) 0.0183(15) Uani 1 1 d . . .
C11 C 0.2852(8) 0.0415(6) 0.5588(4) 0.0194(15) Uani 1 1 d . . .
H11A H 0.2319 0.0836 0.5151 0.029 Uiso 1 1 calc R . .
H11B H 0.2821 -0.0337 0.5443 0.029 Uiso 1 1 calc R . .
H11C H 0.3863 0.0654 0.5734 0.029 Uiso 1 1 calc R . .
C12 C 0.0496(7) 0.2057(5) 0.8358(4) 0.0151(14) Uani 1 1 d . . .
C13 C -0.1010(7) 0.1855(6) 0.8050(4) 0.0206(15) Uani 1 1 d . . .
H13 H -0.1369 0.1756 0.7514 0.025 Uiso 1 1 calc R . .
C14 C -0.1968(7) 0.1802(6) 0.8542(4) 0.0177(15) Uani 1 1 d . . .
H14 H -0.2970 0.1676 0.8331 0.021 Uiso 1 1 calc R . .
C15 C -0.1451(7) 0.1935(5) 0.9354(4) 0.0176(15) Uani 1 1 d . . .
C16 C 0.0038(7) 0.2147(5) 0.9639(4) 0.0148(14) Uani 1 1 d . . .
H16 H 0.0395 0.2249 1.0175 0.018 Uiso 1 1 calc R . .
C17 C 0.1021(7) 0.2216(5) 0.9162(4) 0.0160(15) Uani 1 1 d . . .
H17 H 0.2016 0.2365 0.9375 0.019 Uiso 1 1 calc R . .
C18 C -0.2071(8) 0.2664(7) 1.0911(4) 0.0313(19) Uani 1 1 d . . .
H18A H -0.2702 0.2571 1.1266 0.047 Uiso 1 1 calc R . .
H18B H -0.2095 0.3408 1.0747 0.047 Uiso 1 1 calc R . .
H18C H -0.1075 0.2468 1.1169 0.047 Uiso 1 1 calc R . .
C19 C -0.4674(7) 0.2161(6) 0.9501(4) 0.0214(16) Uani 1 1 d . . .
H19A H -0.4974 0.1738 0.9031 0.032 Uiso 1 1 calc R . .
H19B H -0.4700 0.2917 0.9368 0.032 Uiso 1 1 calc R . .
H19C H -0.5337 0.2026 0.9834 0.032 Uiso 1 1 calc R . .
C20 C -0.2655(8) 0.0349(6) 1.0362(5) 0.0303(19) Uani 1 1 d . . .
H20A H -0.2932 -0.0122 0.9916 0.045 Uiso 1 1 calc R . .
H20B H -0.3325 0.0247 1.0696 0.045 Uiso 1 1 calc R . .
H20C H -0.1665 0.0180 1.0648 0.045 Uiso 1 1 calc R . .

loop_
_atom_site_aniso_label
_atom_site_aniso_U_11
_atom_site_aniso_U_22
_atom_site_aniso_U_33
_atom_site_aniso_U_23
_atom_site_aniso_U_13
_atom_site_aniso_U_12
Si1 0.0176(9) 0.0137(10) 0.0180(10) -0.0005(8) 0.0075(8) -0.0008(8)
F1 0.020(2) 0.014(2) 0.031(2) -0.0060(18) 0.0076(18) 0.0011(16)
F2 0.029(2) 0.017(2) 0.0148(19) 0.0045(16) 0.0060(17) -0.0009(17)
N1 0.014(3) 0.010(3) 0.019(3) -0.001(2) 0.004(2) -0.004(2)
N2 0.014(3) 0.008(3) 0.012(3) -0.003(2) 0.000(2) -0.001(2)
B1 0.020(4) 0.014(4) 0.015(4) -0.003(3) 0.005(3) -0.008(3)
C1 0.019(3) 0.008(3) 0.012(3) 0.001(3) -0.003(3) 0.001(3)
C2 0.019(3) 0.010(3) 0.022(3) -0.001(3) 0.007(3) -0.002(3)
C3 0.017(3) 0.013(3) 0.014(3) 0.000(3) 0.005(3) 0.001(3)
C4 0.024(4) 0.006(3) 0.023(4) -0.005(3) 0.005(3) -0.002(3)
C5 0.018(3) 0.012(3) 0.009(3) -0.003(3) -0.001(3) -0.005(3)
C6 0.021(3) 0.022(4) 0.022(4) -0.008(3) 0.006(3) -0.012(3)
C7 0.014(3) 0.014(3) 0.019(3) 0.002(3) 0.006(3) 0.003(3)
C8 0.020(3) 0.016(4) 0.021(4) 0.002(3) 0.003(3) -0.003(3)
C9 0.022(4) 0.019(4) 0.021(4) -0.002(3) 0.008(3) -0.002(3)
C10 0.022(3) 0.010(4) 0.022(4) -0.001(3) 0.005(3) -0.001(3)
C11 0.028(4) 0.015(4) 0.013(3) -0.003(3) 0.002(3) 0.001(3)
C12 0.011(3) 0.004(3) 0.032(4) 0.000(3) 0.009(3) 0.003(2)
C13 0.022(3) 0.018(4) 0.024(4) 0.003(3) 0.008(3) 0.000(3)
C14 0.023(3) 0.013(4) 0.018(3) -0.001(3) 0.005(3) -0.005(3)
C15 0.015(3) 0.014(4) 0.030(4) 0.003(3) 0.018(3) 0.002(3)
C16 0.016(3) 0.016(4) 0.012(3) 0.004(3) 0.003(3) 0.006(3)
C17 0.016(3) 0.008(3) 0.027(4) -0.005(3) 0.012(3) 0.000(3)
C18 0.033(4) 0.043(5) 0.020(4) -0.010(4) 0.012(3) -0.006(4)
C19 0.020(3) 0.026(4) 0.017(3) 0.001(3) 0.002(3) 0.004(3)
C20 0.032(4) 0.032(5) 0.033(4) 0.003(4) 0.020(4) 0.003(4)

loop_
_atom_type_symbol
_atom_type_description
_atom_type_scat_dispersion_real
_atom_type_scat_dispersion_imag
_atom_type_scat_source
C C 0.0033 0.0016 'International Tables Vol C Tables 4.2.6.8 and 6.1.1.4'
H H 0.0000 0.0000 'International Tables Vol C Tables 4.2.6.8 and 6.1.1.4'
N N 0.0061 0.0033 'International Tables Vol C Tables 4.2.6.8 and 6.1.1.4'
F F 0.0171 0.0103 'International Tables Vol C Tables 4.2.6.8 and 6.1.1.4'
Si Si 0.0817 0.0704 'International Tables Vol C Tables 4.2.6.8 and 6.1.1.4'
B B 0.0013 0.0007 'International Tables Vol C Tables 4.2.6.8 and 6.1.1.4'

loop_
_geom_angle_atom_site_label_1
_geom_angle_atom_site_label_2
_geom_angle_atom_site_label_3
_geom_angle
_geom_angle_site_symmetry_1
_geom_angle_site_symmetry_3
C20 Si1 C18 108.4(4) . .
C20 Si1 C19 111.1(4) . .
C18 Si1 C19 110.2(3) . .
C20 Si1 C15 108.5(3) . .
C18 Si1 C15 108.8(3) . .
C19 Si1 C15 109.7(3) . .
C10 N1 C7 107.8(5) . .
C10 N1 B1 127.8(5) . .
C7 N1 B1 123.7(5) . .
C5 N2 C2 108.3(5) . .
C5 N2 B1 126.1(5) . .
C2 N2 B1 125.5(5) . .
F1 B1 F2 108.7(4) . .
F1 B1 N2 111.8(6) . .
F2 B1 N2 109.6(6) . .
F1 B1 N1 111.1(6) . .
F2 B1 N1 108.4(6) . .
N2 B1 N1 107.3(4) . .
C7 C1 C2 121.4(5) . .
C7 C1 C12 119.6(6) . .
C2 C1 C12 119.0(5) . .
N2 C2 C3 107.8(5) . .
N2 C2 C1 120.3(6) . .
C3 C2 C1 131.9(5) . .
C4 C3 C2 107.1(5) . .
C3 C4 C5 107.5(6) . .
N2 C5 C4 109.1(5) . .
N2 C5 C6 123.1(5) . .
C4 C5 C6 127.8(6) . .
C1 C7 C8 132.1(5) . .
C1 C7 N1 121.0(6) . .
C8 C7 N1 106.9(5) . .
C9 C8 C7 107.6(5) . .
C8 C9 C10 107.9(6) . .
N1 C10 C9 109.8(5) . .
N1 C10 C11 122.0(6) . .
C9 C10 C11 128.1(6) . .
C17 C12 C13 119.5(5) . .
C17 C12 C1 121.6(6) . .
C13 C12 C1 118.8(6) . .
C14 C13 C12 120.2(7) . .
C13 C14 C15 121.0(6) . .
C16 C15 C14 117.4(5) . .
C16 C15 Si1 121.6(5) . .
C14 C15 Si1 120.9(5) . .
C15 C16 C17 123.0(6) . .
C16 C17 C12 118.9(6) . .

loop_
_geom_bond_atom_site_label_1
_geom_bond_atom_site_label_2
_geom_bond_distance
_geom_bond_site_symmetry_2
Si1 C20 1.845(8) .
Si1 C18 1.878(8) .
Si1 C19 1.883(7) .
Si1 C15 1.886(5) .
F1 B1 1.367(8) .
F2 B1 1.407(8) .
N1 C10 1.345(8) .
N1 C7 1.412(6) .
N1 B1 1.557(9) .
N2 C5 1.337(8) .
N2 C2 1.386(7) .
N2 B1 1.544(8) .
C1 C7 1.370(9) .
C1 C2 1.411(9) .
C1 C12 1.503(7) .
C2 C3 1.403(9) .
C3 C4 1.372(8) .
C4 C5 1.402(8) .
C5 C6 1.489(8) .
C7 C8 1.404(9) .
C8 C9 1.377(9) .
C9 C10 1.384(9) .
C10 C11 1.489(8) .
C12 C17 1.394(10) .
C12 C13 1.398(9) .
C13 C14 1.383(7) .
C14 C15 1.402(10) .
C15 C16 1.380(9) .
C16 C17 1.382(7) .
